data_4515927
loop_
_publ_author_name
'Lohar, Somenath'
'Dhara, Koushik'
'Roy, Priya'
'Sinha Babu, Santi P.'
'Chattopadhyay, Pabitra'

_publ_section_title
;
 Highly Sensitive Ratiometric Chemosensor and Biomarker for Cyanide Ions
 in the Aqueous Medium.
;
_journal_issue 8
_journal_name_full 'ACS omega'
_journal_page_first 10145
_journal_page_last 10153
_journal_paper_doi 10.1021/acsomega.8b01035
_journal_volume 3
_journal_year 2018
_chemical_formula_sum 'C34 H24 N2 O7 S2'
_chemical_formula_weight 636.10
_space_group_IT_number 2
_space_group_name_Hall '-P 1'
_space_group_name_H-M_alt 'P -1'
_symmetry_cell_setting triclinic
_symmetry_space_group_name_H-M 'P -1'
_atom_sites_solution_hydrogens geom
_atom_sites_solution_primary direct
_atom_sites_solution_secondary difmap
_audit_creation_method SHELXL-97
_cell_angle_alpha 71.880(4)
_cell_angle_beta 86.822(4)
_cell_angle_gamma 86.863(4)
_cell_formula_units_Z 2
_cell_length_a 7.3648(4)
_cell_length_b 12.6013(8)
_cell_length_c 17.9669(10)
_cell_measurement_reflns_used 1540
_cell_measurement_temperature 296(2)
_cell_measurement_theta_max 23.21
_cell_measurement_theta_min 1.19
_cell_volume 1581.07(16)
_computing_cell_refinement 'APEX II v.2.2 (Bruker, 2007)'
_computing_data_collection 'APEX II v.2.2 (Bruker, 2007)'
_computing_data_reduction 'APEX II v.2.2 (Bruker, 2007)'
_computing_structure_refinement 'SHELXL-97 (Sheldrick, 1997)'
_computing_structure_solution 'SHELXS-97 (Sheldrick, 1990)'
_diffrn_ambient_temperature 296(2)
_diffrn_measured_fraction_theta_full 0.995
_diffrn_measured_fraction_theta_max 0.995
_diffrn_measurement_device_type 'Bruker APEX II CCD'
_diffrn_measurement_method '\W scans'
_diffrn_radiation_monochromator graphite
_diffrn_radiation_source 'fine-focus sealed tube'
_diffrn_radiation_type MoK\a
_diffrn_radiation_wavelength 0.71073
_diffrn_reflns_av_R_equivalents 0.1317
_diffrn_reflns_av_sigmaI/netI 0.1603
_diffrn_reflns_limit_h_max 7
_diffrn_reflns_limit_h_min -7
_diffrn_reflns_limit_k_max 13
_diffrn_reflns_limit_k_min -13
_diffrn_reflns_limit_l_max 19
_diffrn_reflns_limit_l_min -19
_diffrn_reflns_number 18058
_diffrn_reflns_theta_full 23.21
_diffrn_reflns_theta_max 23.21
_diffrn_reflns_theta_min 1.19
_exptl_absorpt_coefficient_mu 0.205
_exptl_crystal_colour yellow
_exptl_crystal_density_diffrn 1.341
_exptl_crystal_density_method 'not measured'
_exptl_crystal_description needle
_exptl_crystal_F_000 596
_refine_diff_density_max 1.016
_refine_diff_density_min -0.434
_refine_diff_density_rms 0.153
_refine_ls_extinction_method none
_refine_ls_goodness_of_fit_ref 0.753
_refine_ls_hydrogen_treatment mixed
_refine_ls_matrix_type full
_refine_ls_number_parameters 408
_refine_ls_number_reflns 3949
_refine_ls_number_restraints 0
_refine_ls_restrained_S_all 0.753
_refine_ls_R_factor_all 0.1792
_refine_ls_R_factor_gt 0.0663
_refine_ls_shift/su_max 0.007
_refine_ls_shift/su_mean 0.001
_refine_ls_structure_factor_coef Fsqd
_refine_ls_weighting_details 'calc w=1/[\s^2^(Fo^2^)+(0.2000P)^2^+0.0000P] where P=(Fo^2^+2Fc^2^)/3'
_refine_ls_weighting_scheme calc
_refine_ls_wR_factor_gt 0.1913
_refine_ls_wR_factor_ref 0.2760
_reflns_number_gt 1540
_reflns_number_total 3949
_reflns_threshold_expression >2sigma(I)
_cod_data_source_file ao8b01035_si_003.cif
_cod_data_source_block pb_72
_cod_depositor_comments
;
The following automatic conversions were performed:

data item '_symmetry_cell_setting' value 'Triclinic' was changed to
'triclinic' in accordance with the
/home/data/users/saulius/crontab/automatic-downloads/current/ACS/lib/dictionaries/cif_core.dic
dictionary named 'cif_core.dic' version 2.4.2 last updated on
2011-04-26.

Automatic conversion script
Id: cif_fix_values 6909 2019-04-08 15:41:33Z antanas 

2020-09-02
Z value and formula fixed to values more according to usual
chemical conventions.                 miguel
;
_cod_original_formula_sum 'C17 H12 N O3.5 S'
_cod_original_formula_weight 318.05
_cod_original_formula_units_Z 4
_cod_original_sg_symbol_H-M P-1
_cod_database_code 4515927

loop_
_symmetry_equiv_pos_as_xyz
'x, y, z'
'-x, -y, -z'

loop_
_atom_site_label
_atom_site_type_symbol
_atom_site_fract_x
_atom_site_fract_y
_atom_site_fract_z
_atom_site_U_iso_or_equiv
_atom_site_adp_type
_atom_site_occupancy
_atom_site_symmetry_multiplicity
_atom_site_calc_flag
_atom_site_refinement_flags
S1 S 0.8593(3) 0.42615(19) 0.37353(13) 0.0618(8) Uani 1 1 d .
O1 O 1.3455(7) 0.8983(5) 0.0952(3) 0.0653(17) Uani 1 1 d .
O3 O 1.0401(8) 0.9375(5) 0.1160(3) 0.0705(18) Uani 1 1 d .
O2 O 1.1918(8) 0.5812(6) 0.2039(4) 0.0705(18) Uani 1 1 d .
O5 O 0.4555(8) 0.7054(6) 0.3659(3) 0.0652(17) Uani 1 1 d .
O6 O 0.7976(10) 0.9815(6) 0.3021(4) 0.095(2) Uani 1 1 d .
C9 C 1.2002(12) 0.8897(8) 0.1536(5) 0.065(3) Uani 1 1 d .
C8 C 1.1670(10) 0.7689(7) 0.1996(5) 0.050(2) Uani 1 1 d .
N1 N 1.0280(8) 0.6504(6) 0.3166(4) 0.0492(18) Uani 1 1 d .
N2 N 0.6416(8) 0.7005(7) 0.2355(4) 0.0538(19) Uani 1 1 d .
O4 O 0.4976(11) 1.0417(6) 0.2898(5) 0.102(2) Uani 1 1 d .
C14 C 1.4672(13) 0.7798(11) -0.0579(6) 0.081(3) Uani 1 1 d .
H8 H 1.5239 0.8013 -0.1076 0.097 Uiso 1 1 calc R
C15 C 1.4398(12) 0.8586(9) -0.0196(6) 0.067(3) Uani 1 1 d .
H9 H 1.4735 0.9322 -0.0420 0.081 Uiso 1 1 calc R
C16 C 1.3581(11) 0.8208(8) 0.0552(5) 0.057(2) Uani 1 1 d .
C7 C 1.0770(10) 0.7515(7) 0.2714(5) 0.051(2) Uani 1 1 d .
H5 H 1.0493 0.8126 0.2892 0.061 Uiso 1 1 calc R
C6 C 0.9258(11) 0.6321(7) 0.3894(5) 0.050(2) Uani 1 1 d .
C1 C 0.8380(10) 0.5307(7) 0.4205(5) 0.045(2) Uani 1 1 d .
C18 C 0.7178(11) 0.5259(8) 0.2100(5) 0.054(2) Uani 1 1 d .
C23 C 0.7127(11) 0.6436(8) 0.1843(5) 0.056(2) Uani 1 1 d .
C24 C 0.6651(11) 0.8081(9) 0.2254(5) 0.057(2) Uani 1 1 d .
H17 H 0.7322 0.8490 0.1814 0.068 Uiso 1 1 calc R
C25 C 0.5954(11) 0.8604(7) 0.2764(5) 0.056(2) Uani 1 1 d .
C27 C 0.4896(11) 0.8074(9) 0.3457(5) 0.057(2) Uani 1 1 d .
C28 C 0.4111(12) 0.8758(9) 0.3939(6) 0.064(3) Uani 1 1 d .
C29 C 0.3253(13) 0.8302(9) 0.4656(6) 0.076(3) Uani 1 1 d .
H18 H 0.3196 0.7530 0.4862 0.091 Uiso 1 1 calc R
C30 C 0.2490(15) 0.8953(12) 0.5067(7) 0.100(4) Uani 1 1 d .
H19 H 0.1899 0.8622 0.5549 0.120 Uiso 1 1 calc R
C31 C 0.257(2) 1.0070(14) 0.4796(9) 0.134(6) Uani 1 1 d .
H20 H 0.2050 1.0504 0.5093 0.161 Uiso 1 1 calc R
C17 C 1.0492(14) 1.0562(8) 0.0786(6) 0.093(3) Uani 1 1 d .
H11 H 1.0851 1.0910 0.1157 0.140 Uiso 1 1 calc R
H12 H 0.9318 1.0862 0.0599 0.140 Uiso 1 1 calc R
H10 H 1.1366 1.0704 0.0354 0.140 Uiso 1 1 calc R
C10 C 1.2181(11) 0.6826(9) 0.1674(5) 0.057(2) Uani 1 1 d .
C11 C 1.3024(10) 0.7127(8) 0.0889(5) 0.051(2) Uani 1 1 d .
C12 C 1.3349(12) 0.6393(9) 0.0458(6) 0.070(3) Uani 1 1 d .
H6 H 1.3003 0.5658 0.0674 0.084 Uiso 1 1 calc R
C13 C 1.4159(14) 0.6712(11) -0.0273(6) 0.087(3) Uani 1 1 d .
H7 H 1.4359 0.6210 -0.0556 0.104 Uiso 1 1 calc R
C19 C 0.7816(13) 0.4686(9) 0.1592(6) 0.072(3) Uani 1 1 d .
H13 H 0.7817 0.3909 0.1759 0.087 Uiso 1 1 calc R
C20 C 0.8448(14) 0.5234(12) 0.0847(6) 0.086(3) Uani 1 1 d .
H14 H 0.8873 0.4836 0.0510 0.103 Uiso 1 1 calc R
C21 C 0.8443(13) 0.6376(11) 0.0605(6) 0.075(3) Uani 1 1 d .
H15 H 0.8891 0.6744 0.0102 0.090 Uiso 1 1 calc R
C22 C 0.7816(11) 0.6993(9) 0.1067(5) 0.063(3) Uani 1 1 d .
H16 H 0.7831 0.7768 0.0883 0.076 Uiso 1 1 calc R
C32 C 0.3384(19) 1.0560(11) 0.4102(10) 0.128(5) Uani 1 1 d .
H21 H 0.3433 1.1334 0.3919 0.153 Uiso 1 1 calc R
C33 C 0.4184(14) 0.9906(10) 0.3636(7) 0.081(3) Uani 1 1 d .
C26 C 0.6390(16) 0.9809(9) 0.2603(6) 0.079(3) Uani 1 1 d .
C34 C 0.872(2) 1.0924(10) 0.2821(8) 0.148(6) Uani 1 1 d .
H23 H 0.8959 1.1205 0.2265 0.221 Uiso 1 1 calc R
H24 H 0.9830 1.0878 0.3087 0.221 Uiso 1 1 calc R
H22 H 0.7855 1.1419 0.2980 0.221 Uiso 1 1 calc R
C2 C 0.7424(11) 0.5105(8) 0.4914(5) 0.059(2) Uani 1 1 d .
H1 H 0.6876 0.4424 0.5135 0.071 Uiso 1 1 calc R
C3 C 0.7271(12) 0.5886(9) 0.5292(5) 0.063(3) Uani 1 1 d .
H2 H 0.6581 0.5749 0.5760 0.076 Uiso 1 1 calc R
C4 C 0.8129(12) 0.6877(8) 0.4989(5) 0.062(2) Uani 1 1 d .
H3 H 0.8039 0.7405 0.5255 0.075 Uiso 1 1 calc R
C5 C 0.9104(12) 0.7086(7) 0.4304(5) 0.057(2) Uani 1 1 d .
H4 H 0.9686 0.7759 0.4104 0.068 Uiso 1 1 calc R
O7 O 0.2464(19) 0.3371(13) 0.2067(11) 0.281(8) Uani 1 1 d .
S2 S 0.6342(3) 0.4514(2) 0.30526(13) 0.0661(8) Uani 1 1 d .

loop_
_atom_site_aniso_label
_atom_site_aniso_U_11
_atom_site_aniso_U_22
_atom_site_aniso_U_33
_atom_site_aniso_U_23
_atom_site_aniso_U_13
_atom_site_aniso_U_12
S1 0.0744(17) 0.0563(16) 0.0512(15) -0.0112(12) 0.0000(12) -0.0071(12)
O1 0.057(4) 0.062(4) 0.066(4) -0.005(4) 0.013(3) -0.021(3)
O3 0.057(4) 0.074(5) 0.066(4) -0.001(4) 0.003(3) -0.005(3)
O2 0.073(4) 0.065(5) 0.068(4) -0.014(4) 0.012(3) -0.010(4)
O5 0.069(4) 0.070(5) 0.057(4) -0.019(4) 0.006(3) -0.018(4)
O6 0.108(6) 0.085(5) 0.097(6) -0.034(4) 0.017(5) -0.036(4)
C9 0.048(6) 0.071(7) 0.059(6) 0.006(5) 0.003(5) -0.011(5)
C8 0.048(5) 0.055(6) 0.041(6) -0.005(5) -0.004(4) -0.014(5)
N1 0.049(4) 0.048(5) 0.037(4) 0.009(4) -0.004(3) -0.009(3)
N2 0.043(4) 0.064(6) 0.057(5) -0.023(4) -0.008(3) 0.001(4)
O4 0.123(6) 0.055(5) 0.109(6) -0.003(4) 0.018(5) 0.006(4)
C14 0.072(7) 0.112(10) 0.050(7) -0.011(7) 0.004(5) -0.013(7)
C15 0.066(7) 0.067(7) 0.056(7) -0.001(6) 0.009(5) -0.012(5)
C16 0.047(6) 0.071(7) 0.048(6) -0.010(6) 0.001(5) -0.010(5)
C7 0.048(5) 0.055(6) 0.050(6) -0.015(5) -0.008(4) -0.003(4)
C6 0.047(5) 0.058(6) 0.041(5) -0.009(5) -0.006(4) -0.006(5)
C1 0.047(5) 0.047(6) 0.037(5) -0.007(4) -0.007(4) -0.006(4)
C18 0.049(5) 0.071(7) 0.042(6) -0.016(5) 0.003(4) -0.018(5)
C23 0.039(5) 0.079(8) 0.051(6) -0.020(6) -0.009(4) -0.007(5)
C24 0.047(6) 0.072(8) 0.046(6) -0.012(6) -0.008(4) 0.000(5)
C25 0.053(6) 0.051(6) 0.054(6) -0.001(5) -0.003(5) -0.013(5)
C27 0.046(6) 0.066(7) 0.059(6) -0.019(6) -0.012(5) -0.005(5)
C28 0.060(6) 0.061(7) 0.073(7) -0.025(6) -0.006(5) -0.006(5)
C29 0.079(7) 0.082(8) 0.073(8) -0.037(7) 0.017(6) -0.004(6)
C30 0.107(9) 0.090(10) 0.106(10) -0.040(9) 0.031(7) -0.017(8)
C31 0.163(14) 0.108(13) 0.135(13) -0.055(11) 0.074(11) -0.012(10)
C17 0.101(8) 0.058(7) 0.091(8) 0.020(6) 0.000(6) -0.004(6)
C10 0.050(6) 0.055(7) 0.060(7) -0.006(6) -0.008(5) -0.013(5)
C11 0.043(5) 0.065(7) 0.040(6) -0.009(5) 0.006(4) -0.010(5)
C12 0.061(6) 0.082(7) 0.076(8) -0.036(6) 0.003(6) -0.015(5)
C13 0.087(8) 0.104(10) 0.075(8) -0.037(7) 0.020(6) -0.019(7)
C19 0.084(7) 0.076(7) 0.066(7) -0.034(6) 0.006(6) -0.018(6)
C20 0.088(8) 0.121(11) 0.062(8) -0.047(8) 0.016(6) -0.022(7)
C21 0.079(7) 0.107(10) 0.041(6) -0.027(7) 0.009(5) -0.019(7)
C22 0.057(6) 0.087(7) 0.037(6) -0.003(6) 0.001(5) -0.022(5)
C32 0.146(13) 0.070(9) 0.184(16) -0.069(11) 0.001(11) 0.018(8)
C33 0.078(7) 0.066(8) 0.089(9) -0.012(7) 0.007(6) -0.001(6)
C26 0.079(8) 0.075(8) 0.086(8) -0.027(7) -0.002(6) -0.005(6)
C34 0.205(15) 0.115(11) 0.141(12) -0.062(10) 0.057(10) -0.102(11)
C2 0.061(6) 0.056(6) 0.052(6) -0.003(5) 0.001(5) -0.008(5)
C3 0.059(6) 0.078(8) 0.054(6) -0.024(6) 0.003(5) 0.007(6)
C4 0.075(7) 0.064(7) 0.047(6) -0.018(5) 0.000(5) 0.002(6)
C5 0.071(6) 0.054(6) 0.042(6) -0.005(5) -0.009(5) -0.013(5)
O7 0.225(14) 0.251(15) 0.45(2) -0.239(17) -0.035(14) 0.062(12)
S2 0.0666(17) 0.0772(19) 0.0556(16) -0.0191(14) 0.0054(12) -0.0284(13)

loop_
_atom_type_symbol
_atom_type_description
_atom_type_scat_dispersion_real
_atom_type_scat_dispersion_imag
_atom_type_scat_source
C C 0.0033 0.0016 'International Tables Vol C Tables 4.2.6.8 and 6.1.1.4'
H H 0.0000 0.0000 'International Tables Vol C Tables 4.2.6.8 and 6.1.1.4'
N N 0.0061 0.0033 'International Tables Vol C Tables 4.2.6.8 and 6.1.1.4'
O O 0.0106 0.0060 'International Tables Vol C Tables 4.2.6.8 and 6.1.1.4'
S S 0.1246 0.1234 'International Tables Vol C Tables 4.2.6.8 and 6.1.1.4'

loop_
_geom_angle_atom_site_label_1
_geom_angle_atom_site_label_2
_geom_angle_atom_site_label_3
_geom_angle
C1 S1 S2 105.3(3)
C16 O1 C9 118.2(7)
C9 O3 C17 112.8(7)
C26 O6 C34 112.4(9)
O3 C9 O1 108.7(7)
O3 C9 C8 108.3(7)
O1 C9 C8 111.4(7)
C7 C8 C10 123.6(8)
C7 C8 C9 115.7(8)
C10 C8 C9 120.7(8)
C7 N1 C6 123.2(7)
C24 N2 C23 124.2(8)
C33 O4 C26 118.3(8)
C13 C14 C15 123.9(10)
C13 C14 H8 118.0
C15 C14 H8 118.0
C14 C15 C16 115.4(9)
C14 C15 H9 122.3
C16 C15 H9 122.3
O1 C16 C11 122.2(8)
O1 C16 C15 114.5(9)
C11 C16 C15 123.3(9)
N1 C7 C8 122.7(8)
N1 C7 H5 118.7
C8 C7 H5 118.7
C5 C6 C1 118.6(8)
C5 C6 N1 123.4(8)
C1 C6 N1 118.0(8)
C2 C1 C6 118.9(8)
C2 C1 S1 119.8(7)
C6 C1 S1 121.2(6)
C19 C18 C23 119.4(8)
C19 C18 S2 119.9(8)
C23 C18 S2 120.6(7)
N2 C23 C18 118.8(8)
N2 C23 C22 123.0(9)
C18 C23 C22 118.1(9)
N2 C24 C25 122.6(8)
N2 C24 H17 118.7
C25 C24 H17 118.7
C24 C25 C27 124.2(9)
C24 C25 C26 117.5(9)
C27 C25 C26 118.3(9)
O5 C27 C25 122.5(9)
O5 C27 C28 118.7(9)
C25 C27 C28 118.8(9)
C29 C28 C33 118.9(10)
C29 C28 C27 122.7(10)
C33 C28 C27 118.3(10)
C30 C29 C28 121.2(11)
C30 C29 H18 119.4
C28 C29 H18 119.4
C31 C30 C29 121.3(12)
C31 C30 H19 119.4
C29 C30 H19 119.4
C32 C31 C30 120.2(12)
C32 C31 H20 119.9
C30 C31 H20 119.9
O3 C17 H11 109.5
O3 C17 H12 109.5
H11 C17 H12 109.5
O3 C17 H10 109.5
H11 C17 H10 109.5
H12 C17 H10 109.5
O2 C10 C8 122.3(8)
O2 C10 C11 119.4(9)
C8 C10 C11 118.3(9)
C16 C11 C12 117.3(8)
C16 C11 C10 118.4(9)
C12 C11 C10 124.3(9)
C13 C12 C11 122.0(10)
C13 C12 H6 119.0
C11 C12 H6 119.0
C12 C13 C14 118.1(10)
C12 C13 H7 121.0
C14 C13 H7 120.9
C20 C19 C18 121.5(10)
C20 C19 H13 119.2
C18 C19 H13 119.2
C21 C20 C19 118.9(10)
C21 C20 H14 120.5
C19 C20 H14 120.5
C22 C21 C20 122.8(10)
C22 C21 H15 118.6
C20 C21 H15 118.6
C21 C22 C23 119.1(10)
C21 C22 H16 120.4
C23 C22 H16 120.4
C31 C32 C33 120.7(13)
C31 C32 H21 119.7
C33 C32 H21 119.7
C28 C33 O4 121.4(10)
C28 C33 C32 117.7(11)
O4 C33 C32 120.8(12)
O6 C26 O4 106.9(8)
O6 C26 C25 106.7(8)
O4 C26 C25 112.1(8)
O6 C34 H23 109.5
O6 C34 H24 109.5
H23 C34 H24 109.5
O6 C34 H22 109.5
H23 C34 H22 109.5
H24 C34 H22 109.5
C3 C2 C1 120.9(8)
C3 C2 H1 119.6
C1 C2 H1 119.6
C2 C3 C4 120.2(9)
C2 C3 H2 119.9
C4 C3 H2 119.9
C5 C4 C3 120.0(9)
C5 C4 H3 120.0
C3 C4 H3 120.0
C4 C5 C6 121.4(8)
C4 C5 H4 119.3
C6 C5 H4 119.3
C18 S2 S1 104.1(3)

loop_
_geom_bond_atom_site_label_1
_geom_bond_atom_site_label_2
_geom_bond_distance
S1 C1 1.769(8)
S1 S2 2.069(3)
O1 C16 1.377(10)
O1 C9 1.441(10)
O3 C9 1.403(10)
O3 C17 1.440(10)
O2 C10 1.262(9)
O5 C27 1.257(10)
O6 C26 1.425(11)
O6 C34 1.459(11)
C9 C8 1.515(11)
C8 C7 1.377(10)
C8 C10 1.407(11)
N1 C7 1.337(9)
N1 C6 1.432(10)
N2 C24 1.331(10)
N2 C23 1.395(10)
O4 C33 1.393(11)
O4 C26 1.433(11)
C14 C13 1.372(13)
C14 C15 1.375(13)
C14 H8 0.9300
C15 C16 1.392(11)
C15 H9 0.9300
C16 C11 1.382(12)
C7 H5 0.9300
C6 C5 1.381(11)
C6 C1 1.403(10)
C1 C2 1.379(11)
C18 C19 1.379(11)
C18 C23 1.409(11)
C18 S2 1.770(8)
C23 C22 1.431(11)
C24 C25 1.351(11)
C24 H17 0.9300
C25 C27 1.426(12)
C25 C26 1.505(12)
C27 C28 1.477(12)
C28 C29 1.370(12)
C28 C33 1.382(13)
C29 C30 1.348(13)
C29 H18 0.9300
C30 C31 1.342(15)
C30 H19 0.9300
C31 C32 1.333(17)
C31 H20 0.9300
C17 H11 0.9600
C17 H12 0.9600
C17 H10 0.9600
C10 C11 1.454(11)
C11 C12 1.383(11)
C12 C13 1.360(12)
C12 H6 0.9300
C13 H7 0.9300
C19 C20 1.370(13)
C19 H13 0.9300
C20 C21 1.368(13)
C20 H14 0.9300
C21 C22 1.350(12)
C21 H15 0.9300
C22 H16 0.9300
C32 C33 1.430(15)
C32 H21 0.9300
C34 H23 0.9600
C34 H24 0.9600
C34 H22 0.9600
C2 C3 1.356(11)
C2 H1 0.9300
C3 C4 1.371(12)
C3 H2 0.9300
C4 C5 1.349(11)
C4 H3 0.9300
C5 H4 0.9300
